data_8105904
loop_
_publ_author_name
'Yin, Chonglan'
'Jiang, Wei'
'Dai, Jihong'

_publ_section_title
;
 Crystal structure of
 poly[\m2-1,4-bis((1H-imidazol-1-yl)methyl)benzene-\k2
 N:N&#x2032;)-(\m2-4-sulfidobenzoate-\k2 O:S)cobalt(II)] dihydrate,
 C42H44Co2N8O7S2
;
_journal_issue 5
_journal_name_full 'Zeitschrift f\"ur Kristallographie - New Crystal Structures'
_journal_page_first 959
_journal_page_last 960
_journal_paper_doi 10.1515/ncrs-2019-0175
_journal_volume 234
_journal_year 2019
_chemical_formula_moiety 'C42 H36 Co2 N8 O4 S2, 2(H2 O), 2(H2 O0.5)'
_chemical_formula_sum 'C42 H44 Co2 N8 O7 S2'
_chemical_formula_weight 954.83
_space_group_crystal_system monoclinic
_space_group_IT_number 4
_space_group_name_Hall 'P 2yb'
_space_group_name_H-M_alt 'P 1 21 1'
_atom_sites_solution_hydrogens mixed
_cell_angle_alpha 90
_cell_angle_beta 101.315(7)
_cell_angle_gamma 90
_cell_formula_units_Z 1
_cell_length_a 7.3941(6)
_cell_length_b 15.3043(14)
_cell_length_c 9.7831(7)
_cell_measurement_reflns_used 2782
_cell_measurement_temperature 293(2)
_cell_measurement_theta_max 28.8585
_cell_measurement_theta_min 2.9480
_cell_volume 1085.55(16)
_computing_cell_refinement
;
CrysAlisPro, Agilent Technologies,
Version 1.171.35.15 (release 03-08-2011 CrysAlis171 .NET)
(compiled Aug  3 2011,13:03:54)
;
_computing_data_collection
;
CrysAlisPro, Agilent Technologies,
Version 1.171.35.15 (release 03-08-2011 CrysAlis171 .NET)
(compiled Aug  3 2011,13:03:54)
;
_computing_data_reduction
;
CrysAlisPro, Agilent Technologies,
Version 1.171.35.15 (release 03-08-2011 CrysAlis171 .NET)
(compiled Aug  3 2011,13:03:54)
;
_computing_molecular_graphics 'Olex2 (Dolomanov et al., 2009)'
_computing_publication_material 'Olex2 (Dolomanov et al., 2009)'
_computing_structure_refinement 'ShelXL (Sheldrick, 2015)'
_diffrn_ambient_temperature 293(2)
_diffrn_detector_area_resol_mean 16.2542
_diffrn_measured_fraction_theta_full 0.990
_diffrn_measured_fraction_theta_max 0.992
_diffrn_measurement_details
;
#__ type_ start__ end____ width___ exp.time_
  1 omega  -55.00   56.00   1.0000  100.0000
omega____ theta____ kappa____ phi______ frames
    -       18.2642  -19.0000   30.0000 111

#__ type_ start__ end____ width___ exp.time_
  2 omega    4.00   31.00   1.0000  100.0000
omega____ theta____ kappa____ phi______ frames
    -       18.2642  -57.0000  -30.0000 27

#__ type_ start__ end____ width___ exp.time_
  3 omega   40.00   90.00   1.0000  100.0000
omega____ theta____ kappa____ phi______ frames
    -       18.2642  178.0000  -90.0000 50

#__ type_ start__ end____ width___ exp.time_
  4 omega  -22.00    5.00   1.0000  100.0000
omega____ theta____ kappa____ phi______ frames
    -      -18.8892  -99.0000   30.0000 27

#__ type_ start__ end____ width___ exp.time_
  5 omega  -15.00   15.00   1.0000  100.0000
omega____ theta____ kappa____ phi______ frames
    -      -18.8892  -99.0000 -180.0000 30
;
_diffrn_measurement_device_type 'Xcalibur, Eos, Gemini'
_diffrn_measurement_method '\w scans'
_diffrn_orient_matrix_UB_11 -0.0377104000
_diffrn_orient_matrix_UB_12 0.0322650000
_diffrn_orient_matrix_UB_13 -0.0096693000
_diffrn_orient_matrix_UB_21 -0.0339034000
_diffrn_orient_matrix_UB_22 -0.0344436000
_diffrn_orient_matrix_UB_23 0.0018929000
_diffrn_orient_matrix_UB_31 0.0085145000
_diffrn_orient_matrix_UB_32 0.0050357000
_diffrn_orient_matrix_UB_33 0.0741294000
_diffrn_radiation_monochromator graphite
_diffrn_radiation_type MoK\a
_diffrn_radiation_wavelength 0.71073
_diffrn_reflns_av_R_equivalents 0.0284
_diffrn_reflns_av_unetI/netI 0.0383
_diffrn_reflns_Laue_measured_fraction_full 0.990
_diffrn_reflns_Laue_measured_fraction_max 0.992
_diffrn_reflns_limit_h_max 9
_diffrn_reflns_limit_h_min -8
_diffrn_reflns_limit_k_max 19
_diffrn_reflns_limit_k_min -19
_diffrn_reflns_limit_l_max 12
_diffrn_reflns_limit_l_min -12
_diffrn_reflns_number 12109
_diffrn_reflns_point_group_measured_fraction_full 0.982
_diffrn_reflns_point_group_measured_fraction_max 0.985
_diffrn_reflns_theta_full 25.242
_diffrn_reflns_theta_max 27.485
_diffrn_reflns_theta_min 5.104
_diffrn_source 'Enhance (Mo) X-ray Source'
_exptl_absorpt_coefficient_mu 0.919
_exptl_absorpt_correction_T_max 1.00000
_exptl_absorpt_correction_T_min 0.85953
_exptl_absorpt_correction_type multi-scan
_exptl_absorpt_process_details
;
CrysAlisPro, Agilent Technologies,
Version 1.171.35.15 (release 03-08-2011 CrysAlis171 .NET)
(compiled Aug  3 2011,13:03:54)
Empirical absorption correction using spherical harmonics,
 implemented in SCALE3 ABSPACK scaling algorithm.
;
_exptl_crystal_colour pink
_exptl_crystal_colour_primary pink
_exptl_crystal_density_diffrn 1.461
_exptl_crystal_description block
_exptl_crystal_F_000 494
_exptl_crystal_size_max 0.25
_exptl_crystal_size_mid 0.22
_exptl_crystal_size_min 0.13
_refine_diff_density_max 0.350
_refine_diff_density_min -0.341
_refine_diff_density_rms 0.044
_refine_ls_abs_structure_details
;
 Refined as an inversion twin.
;
_refine_ls_abs_structure_Flack 0.10(2)
_refine_ls_extinction_coef .
_refine_ls_extinction_method none
_refine_ls_goodness_of_fit_ref 1.098
_refine_ls_hydrogen_treatment mixed
_refine_ls_matrix_type full
_refine_ls_number_parameters 293
_refine_ls_number_reflns 4902
_refine_ls_number_restraints 6
_refine_ls_restrained_S_all 1.097
_refine_ls_R_factor_all 0.0457
_refine_ls_R_factor_gt 0.0392
_refine_ls_shift/su_max 0.001
_refine_ls_shift/su_mean 0.000
_refine_ls_structure_factor_coef Fsqd
_refine_ls_weighting_details 'w=1/[\s^2^(Fo^2^)+(0.0287P)^2^+0.2657P] where P=(Fo^2^+2Fc^2^)/3'
_refine_ls_weighting_scheme calc
_refine_ls_wR_factor_gt 0.0730
_refine_ls_wR_factor_ref 0.0749
_reflns_Friedel_coverage 0.914
_reflns_Friedel_fraction_full 0.973
_reflns_Friedel_fraction_max 0.978
_reflns_number_gt 4510
_reflns_number_total 4902
_reflns_threshold_expression 'I > 2\s(I)'
_cod_data_source_file suppl_ncrs-2019-0175_suppl.cif
_cod_data_source_block shelx
_cod_original_cell_volume 1085.56(15)
_cod_database_code 8105904
_chemical_oxdiff_formula 'C H O N Mn'
_chemical_oxdiff_usercomment TC-Mn
_shelx_space_group_comment
;
The symmetry employed for this shelxl refinement is uniquely defined
by the following loop, which should always be used as a source of
symmetry information in preference to the above space-group names.
They are only intended as comments.
;
_shelx_estimated_absorpt_t_max 0.890
_shelx_estimated_absorpt_t_min 0.803
_reflns_odcompleteness_completeness 98.02
_reflns_odcompleteness_iscentric 1
_reflns_odcompleteness_theta 26.32
_olex2_refinement_description
;
1. Twinned data refinement
 Scales: 0.90(2)
 0.10(2)
2. Fixed Uiso
 At 1.2 times of:
  All C(H) groups, All C(H,H) groups
 At 1.5 times of:
  All O(H,H) groups
3. Restrained distances
 O4-H4A = O4-H4B
 0.85 with sigma of 0.01
 H4A-H4B
 1.533 with sigma of 0.01
 O1B-H1BB = O1B-H1BA
 0.85 with sigma of 0.01
4. Others
 Fixed Sof: O4(0.5)
5.a Secondary CH2 refined with riding coordinates:
 C11(H11A,H11B), C18(H18A,H18B)
5.b Aromatic/amide H refined with riding coordinates:
 C3(H3), C4(H4), C6(H6), C7(H7), C8(H8), C9(H9), C10(H10), C13(H13), C14(H14),
 C16(H16), C17(H17), C19(H19), C20(H20), C21(H21)
;
_olex2_submission_special_instructions 'No special instructions were received'
_publcif_funding_html
;
;

loop_
_space_group_symop_operation_xyz
'x, y, z'
'-x, y+1/2, -z'

loop_
_atom_site_label
_atom_site_type_symbol
_atom_site_fract_x
_atom_site_fract_y
_atom_site_fract_z
_atom_site_U_iso_or_equiv
_atom_site_adp_type
_atom_site_occupancy
_atom_site_site_symmetry_order
_atom_site_calc_flag
_atom_site_refinement_flags_posn
_atom_site_refinement_flags_adp
_atom_site_refinement_flags_occupancy
_atom_site_disorder_assembly
_atom_site_disorder_group
Co1 Co 0.40973(6) 0.26321(4) 0.51084(4) 0.03170(13) Uani 1 1 d . . . . .
S1 S 0.15938(12) 0.26256(12) 0.61956(7) 0.0483(2) Uani 1 1 d . . . . .
O1 O 0.2776(3) 0.24359(17) 1.3156(2) 0.0378(7) Uani 1 1 d . . . . .
O2 O 0.5713(3) 0.2552(3) 1.3062(2) 0.0443(7) Uani 1 1 d . . . . .
N1 N 0.5383(5) 0.3794(2) 0.5554(3) 0.0330(8) Uani 1 1 d . . . . .
N2 N 0.7451(5) 0.4835(2) 0.6030(3) 0.0372(8) Uani 1 1 d . . . . .
N3 N 1.3485(5) 0.5445(2) 1.2823(4) 0.0465(9) Uani 1 1 d . . . . .
N4 N 1.4356(5) 0.6614(2) 1.4064(3) 0.0372(9) Uani 1 1 d . . . . .
C1 C 0.4073(5) 0.2466(2) 1.2456(3) 0.0327(9) Uani 1 1 d . . . . .
C2 C 0.3547(5) 0.2437(2) 1.0913(3) 0.0323(9) Uani 1 1 d . . . . .
C3 C 0.4751(5) 0.2725(4) 1.0090(3) 0.0387(9) Uani 1 1 d . . . . .
H3 H 0.594587 0.288633 1.050258 0.046 Uiso 1 1 calc R . . . .
C4 C 0.4188(5) 0.2776(3) 0.8654(3) 0.0416(11) Uani 1 1 d . . . . .
H4 H 0.500865 0.297706 0.811652 0.050 Uiso 1 1 calc R . . . .
C5 C 0.2412(5) 0.2530(3) 0.8003(3) 0.0385(9) Uani 1 1 d . . . . .
C6 C 0.1238(6) 0.2202(3) 0.8838(4) 0.0455(10) Uani 1 1 d . . . . .
H6 H 0.006833 0.200482 0.842597 0.055 Uiso 1 1 calc R . . . .
C7 C 0.1797(6) 0.2169(3) 1.0268(4) 0.0445(10) Uani 1 1 d . . . . .
H7 H 0.098503 0.196287 1.080928 0.053 Uiso 1 1 calc R . . . .
C8 C 0.7059(6) 0.4049(3) 0.5468(4) 0.0381(10) Uani 1 1 d . . . . .
H8 H 0.787135 0.371909 0.506338 0.046 Uiso 1 1 calc R . . . .
C9 C 0.5945(6) 0.5104(3) 0.6520(5) 0.0477(11) Uani 1 1 d . . . . .
H9 H 0.581294 0.563028 0.696574 0.057 Uiso 1 1 calc R . . . .
C10 C 0.4687(6) 0.4465(3) 0.6237(5) 0.0431(10) Uani 1 1 d . . . . .
H10 H 0.352467 0.447395 0.646525 0.052 Uiso 1 1 calc R . . . .
C11 C 0.9251(6) 0.5271(3) 0.6275(5) 0.0493(11) Uani 1 1 d . . . . .
H11A H 0.907062 0.589127 0.608931 0.059 Uiso 1 1 calc R . . . .
H11B H 0.997458 0.504134 0.562965 0.059 Uiso 1 1 calc R . . . .
C12 C 1.0302(6) 0.5148(3) 0.7743(4) 0.0400(9) Uani 1 1 d . . . . .
C13 C 1.1818(7) 0.5665(3) 0.8258(5) 0.0484(12) Uani 1 1 d . . . . .
H13 H 1.214998 0.610958 0.770808 0.058 Uiso 1 1 calc R . . . .
C14 C 1.2843(7) 0.5527(3) 0.9579(5) 0.0581(13) Uani 1 1 d . . . . .
H14 H 1.387227 0.587293 0.989879 0.070 Uiso 1 1 calc R . . . .
C15 C 1.2370(7) 0.4889(3) 1.0427(4) 0.0486(11) Uani 1 1 d . . . . .
C16 C 1.0881(8) 0.4384(3) 0.9930(5) 0.0629(13) Uani 1 1 d . . . . .
H16 H 1.054081 0.395047 1.049569 0.075 Uiso 1 1 calc R . . . .
C17 C 0.9858(7) 0.4499(3) 0.8601(5) 0.0599(13) Uani 1 1 d . . . . .
H17 H 0.885687 0.413550 0.828078 0.072 Uiso 1 1 calc R . . . .
C18 C 1.3526(8) 0.4707(3) 1.1863(5) 0.0641(14) Uani 1 1 d . . . . .
H18A H 1.306309 0.418741 1.224566 0.077 Uiso 1 1 calc R . . . .
H18B H 1.479077 0.459606 1.177843 0.077 Uiso 1 1 calc R . . . .
C19 C 1.4856(6) 0.6006(3) 1.3251(4) 0.0426(10) Uani 1 1 d . . . . .
H19 H 1.601040 0.597507 1.300962 0.051 Uiso 1 1 calc R . . . .
C20 C 1.2026(7) 0.5703(4) 1.3384(5) 0.0551(13) Uani 1 1 d . . . . .
H20 H 1.087245 0.543865 1.325628 0.066 Uiso 1 1 calc R . . . .
C21 C 1.2581(7) 0.6416(3) 1.4160(5) 0.0471(12) Uani 1 1 d . . . . .
H21 H 1.186899 0.672503 1.467981 0.057 Uiso 1 1 calc R . . . .
O1B O 0.9095(5) 0.3303(4) 0.2675(5) 0.0887(14) Uani 1 1 d D . . . .
H1BA H 1.009(6) 0.302(5) 0.270(9) 0.133 Uiso 1 1 d DR . . . .
H1BB H 0.829(8) 0.294(4) 0.280(8) 0.133 Uiso 1 1 d DR . . . .
O4 O 0.7901(15) 0.4929(6) 0.1918(13) 0.090(3) Uani 0.5 1 d D . P . .
H4A H 0.829(12) 0.446(3) 0.236(6) 0.135 Uiso 1 1 d DR . . . .
H4B H 0.764(12) 0.501(5) 0.104(3) 0.135 Uiso 1 1 d DR . . . .

loop_
_atom_site_aniso_label
_atom_site_aniso_U_11
_atom_site_aniso_U_22
_atom_site_aniso_U_33
_atom_site_aniso_U_23
_atom_site_aniso_U_13
_atom_site_aniso_U_12
Co1 0.0404(2) 0.0365(2) 0.01780(18) 0.0001(3) 0.00457(16) -0.0062(3)
S1 0.0398(4) 0.0850(7) 0.0198(3) 0.0010(7) 0.0050(3) -0.0111(8)
O1 0.0466(14) 0.049(2) 0.0185(10) -0.0007(10) 0.0093(10) -0.0040(12)
O2 0.0471(14) 0.0578(19) 0.0266(11) 0.0035(17) 0.0040(10) 0.0025(18)
N1 0.0344(19) 0.0371(19) 0.0266(16) -0.0006(14) 0.0035(14) -0.0027(14)
N2 0.0413(19) 0.0360(19) 0.0322(17) 0.0010(14) 0.0020(15) -0.0043(15)
N3 0.061(2) 0.037(2) 0.0342(18) -0.0063(15) -0.0085(17) 0.0027(17)
N4 0.048(2) 0.0388(19) 0.0232(16) -0.0018(14) 0.0017(15) 0.0079(16)
C1 0.051(2) 0.026(2) 0.0214(14) -0.0005(13) 0.0082(15) 0.0010(15)
C2 0.0459(19) 0.033(3) 0.0193(14) -0.0001(13) 0.0095(14) -0.0001(15)
C3 0.0399(17) 0.052(3) 0.0237(14) -0.001(2) 0.0042(13) -0.002(2)
C4 0.0420(19) 0.062(3) 0.0226(15) 0.0016(19) 0.0123(14) -0.009(2)
C5 0.0451(18) 0.053(3) 0.0182(13) -0.0039(19) 0.0083(13) -0.005(2)
C6 0.043(2) 0.070(3) 0.0246(18) -0.0068(18) 0.0086(17) -0.019(2)
C7 0.053(2) 0.061(3) 0.0224(17) -0.0024(17) 0.0142(18) -0.016(2)
C8 0.046(3) 0.036(2) 0.032(2) -0.0039(17) 0.0050(19) 0.0003(19)
C9 0.057(3) 0.035(2) 0.051(3) -0.008(2) 0.010(2) 0.004(2)
C10 0.038(2) 0.043(2) 0.047(2) -0.005(2) 0.008(2) 0.0079(19)
C11 0.056(3) 0.048(3) 0.042(2) 0.005(2) 0.006(2) -0.017(2)
C12 0.046(2) 0.039(2) 0.0347(19) -0.0045(16) 0.0062(17) -0.0051(17)
C13 0.053(3) 0.045(3) 0.047(3) -0.001(2) 0.009(2) -0.012(2)
C14 0.055(3) 0.059(3) 0.053(3) -0.014(2) -0.007(2) -0.018(2)
C15 0.065(3) 0.034(2) 0.041(2) -0.0094(18) -0.003(2) 0.005(2)
C16 0.089(4) 0.048(3) 0.047(3) 0.004(2) 0.001(3) -0.017(3)
C17 0.071(3) 0.054(3) 0.047(2) 0.007(2) -0.007(2) -0.028(2)
C18 0.087(4) 0.041(3) 0.051(3) -0.012(2) -0.018(3) 0.011(2)
C19 0.047(2) 0.046(3) 0.031(2) -0.0044(18) -0.0005(19) 0.010(2)
C20 0.047(3) 0.064(3) 0.049(3) 0.001(2) -0.004(2) -0.001(2)
C21 0.040(2) 0.058(3) 0.041(3) 0.000(2) 0.003(2) 0.009(2)
O1B 0.061(2) 0.117(4) 0.092(3) 0.035(3) 0.024(2) 0.009(2)
O4 0.076(6) 0.073(6) 0.128(8) -0.022(6) 0.038(6) -0.007(5)

loop_
_atom_type_symbol
_atom_type_description
_atom_type_scat_dispersion_real
_atom_type_scat_dispersion_imag
_atom_type_scat_source
C C 0.0033 0.0016 'International Tables Vol C Tables 4.2.6.8 and 6.1.1.4'
H H 0.0000 0.0000 'International Tables Vol C Tables 4.2.6.8 and 6.1.1.4'
Co Co 0.3494 0.9721 'International Tables Vol C Tables 4.2.6.8 and 6.1.1.4'
N N 0.0061 0.0033 'International Tables Vol C Tables 4.2.6.8 and 6.1.1.4'
O O 0.0106 0.0060 'International Tables Vol C Tables 4.2.6.8 and 6.1.1.4'
S S 0.1246 0.1234 'International Tables Vol C Tables 4.2.6.8 and 6.1.1.4'

loop_
_geom_angle_atom_site_label_1
_geom_angle_atom_site_label_2
_geom_angle_atom_site_label_3
_geom_angle
_geom_angle_site_symmetry_1
_geom_angle_site_symmetry_3
O1 Co1 S1 98.89(7) 1_554 .
O1 Co1 N1 117.44(12) 1_554 .
O1 Co1 N4 113.81(12) 1_554 2_747
N1 Co1 S1 106.85(11) . .
N4 Co1 S1 104.80(11) 2_747 .
N4 Co1 N1 112.89(13) 2_747 .
C5 S1 Co1 108.35(12) . .
C1 O1 Co1 103.2(2) . 1_556
C8 N1 Co1 130.9(3) . .
C8 N1 C10 104.7(4) . .
C10 N1 Co1 123.7(3) . .
C8 N2 C9 107.0(4) . .
C8 N2 C11 126.6(4) . .
C9 N2 C11 125.8(4) . .
C19 N3 C18 125.8(4) . .
C19 N3 C20 107.5(4) . .
C20 N3 C18 126.6(4) . .
C19 N4 Co1 125.7(3) . 2_757
C19 N4 C21 105.7(4) . .
C21 N4 Co1 128.5(3) . 2_757
O1 C1 C2 117.9(3) . .
O2 C1 O1 120.5(3) . .
O2 C1 C2 121.5(3) . .
C3 C2 C1 120.8(3) . .
C3 C2 C7 118.6(3) . .
C7 C2 C1 120.4(3) . .
C2 C3 C4 120.5(3) . .
C3 C4 C5 121.1(3) . .
C4 C5 S1 123.0(3) . .
C4 C5 C6 117.9(3) . .
C6 C5 S1 119.1(3) . .
C7 C6 C5 120.6(4) . .
C6 C7 C2 121.2(3) . .
N1 C8 N2 111.9(4) . .
C10 C9 N2 106.8(4) . .
C9 C10 N1 109.5(4) . .
N2 C11 C12 112.4(3) . .
C13 C12 C11 120.3(4) . .
C17 C12 C11 122.1(4) . .
C17 C12 C13 117.5(4) . .
C14 C13 C12 120.7(4) . .
C15 C14 C13 121.2(4) . .
C14 C15 C18 121.8(4) . .
C16 C15 C14 118.3(4) . .
C16 C15 C18 119.8(5) . .
C15 C16 C17 121.4(4) . .
C12 C17 C16 120.8(4) . .
N3 C18 C15 111.8(4) . .
N4 C19 N3 110.9(4) . .
C21 C20 N3 106.5(4) . .
C20 C21 N4 109.3(4) . .

loop_
_geom_bond_atom_site_label_1
_geom_bond_atom_site_label_2
_geom_bond_distance
_geom_bond_site_symmetry_2
Co1 S1 2.3088(9) .
Co1 O1 1.990(2) 1_554
Co1 N1 2.023(3) .
Co1 N4 2.007(4) 2_747
S1 C5 1.759(3) .
O1 C1 1.284(4) .
O2 C1 1.248(4) .
N1 C8 1.318(6) .
N1 C10 1.379(5) .
N2 C8 1.331(5) .
N2 C9 1.359(6) .
N2 C11 1.466(5) .
N3 C18 1.472(5) .
N3 C19 1.332(6) .
N3 C20 1.362(6) .
N4 C19 1.323(5) .
N4 C21 1.369(7) .
C1 C2 1.484(4) .
C2 C3 1.384(5) .
C2 C7 1.386(5) .
C3 C4 1.386(5) .
C4 C5 1.394(5) .
C5 C6 1.397(5) .
C6 C7 1.380(5) .
C9 C10 1.340(6) .
C11 C12 1.505(6) .
C12 C13 1.384(6) .
C12 C17 1.381(6) .
C13 C14 1.380(7) .
C14 C15 1.370(7) .
C15 C16 1.355(7) .
C15 C18 1.520(6) .
C16 C17 1.381(7) .
C20 C21 1.346(7) .

loop_
_twin_individual_id
_twin_individual_mass_fraction_refined
1 0.90(2)
2 0.10(2)
